data_1532252
loop_
_publ_author_name
'Titov, Yu.O.'
'Sych, A.M.'
'Belyavina, N.M.'
'Kapshuk, A.O.'
'Markiv, V.Ya.'

_publ_section_title
;
 Localization of heteroatoms Fe and Nb in the layered structure of
 ferroelectric La4 Ti4 O14
;
_journal_name_full 'Dopov. Nats. Akad. Nauk. Ukr.'
_journal_page_first 162
_journal_page_last 166
_journal_volume 2002
_journal_year 2002
_chemical_formula_sum 'Fe0.5 La4 Nb0.5 O14 Ti3'
_chemical_name_systematic 'La4 Ti3 Nb0.5 Fe0.5 O14'
_space_group_IT_number 33
_symmetry_space_group_name_Hall 'P 2c -2n'
_symmetry_space_group_name_H-M 'P n a 21'
_cell_angle_alpha 90
_cell_angle_beta 90
_cell_angle_gamma 90
_cell_formula_units_Z 4
_cell_length_a 25.772
_cell_length_b 7.834
_cell_length_c 5.545
_cell_volume 1119.524
_citation_journal_id_ASTM DNAUFL
_cod_data_source_file Titov_DNAUFL_2002_683.cif
_cod_data_source_block Fe0.5La4Nb0.5O14Ti3
_cod_database_code 1532252

loop_
_symmetry_equiv_pos_as_xyz
x,y,z
-x,-y,z+1/2
-x+1/2,y+1/2,z+1/2
x+1/2,-y+1/2,z

loop_
_atom_site_label
_atom_site_type_symbol
_atom_site_fract_x
_atom_site_fract_y
_atom_site_fract_z
_atom_site_occupancy
_atom_site_U_iso_or_equiv
O5 O-2 0.15 0.09 0.96 1 0.0
La2 La+3 0.2058 0.361 0.752 1 0.0
O3 O-2 0.089 0.36 0.82 1 0.0
O6 O-2 0.193 0.36 0.22 1 0.0
Ti1 Ti+4 0.0863 0.104 0.758 0.75 0.0
O2 O-2 0.068 0.12 0.08 1 0.0
O1 O-2 0.029 0.11 0.55 1 0.0
Nb1 Nb+5 0.0863 0.104 0.758 0.25 0.0
O10 O-2 0.35 0.09 0.46 1 0.0
Ti3 Ti+4 0.3128 0.111 0.747 0.75 0.0
La4 La+3 0.4548 0.384 0.763 1 0.0
O9 O-2 0.307 0.36 0.75 1 0.0
Ti4 Ti+4 0.4137 0.104 0.263 0.75 0.0
Ti2 Ti+4 0.1872 0.111 0.247 0.75 0.0
O7 O-2 0.25 0.11 0.5 1 0.0
Nb2 Nb+5 0.4137 0.104 0.263 0.25 0.0
Fe1 Fe+3 0.1872 0.111 0.247 0.25 0.0
O12 O-2 0.411 0.36 0.33 1 0.0
Fe2 Fe+3 0.3128 0.111 0.747 0.25 0.0
O13 O-2 0.447 0.12 0.58 1 0.0
O8 O-2 0.25 0.12 0 1 0.0
O11 O-2 0.336 0.09 0.07 1 0.0
O4 O-2 0.164 0.09 0.56 1 0.0
La3 La+3 0.3075 0.368 0.24 1 0.0
O14 O-2 0.471 0.11 0.05 1 0.0
La1 La+3 0.0508 0.365 0.322 1 0.0
